data_4340595
loop_
_publ_author_name
'Swarnakar, Anindya K.'
'McDonald, Sean M.'
'Deutsch, Kelsey C.'
'Choi, Paul'
'Ferguson, Michael J.'
'McDonald, Robert'
'Rivard, Eric'

_publ_section_title
;
 Application of the Donor-Acceptor Concept to Intercept Low Oxidation
 State Group 14 Element Hydrides using a Wittig Reagent as a Lewis Base.
;
_journal_issue 16
_journal_name_full 'Inorganic chemistry'
_journal_page_first 8662
_journal_page_last 8671
_journal_paper_doi 10.1021/ic501265k
_journal_volume 53
_journal_year 2014
_chemical_formula_moiety 'C21 H22 P, 0.5(C7 H8), Cl3 Sn'
_chemical_formula_sum 'C24.5 H26 Cl3 P Sn'
_chemical_formula_weight 576.46
_chemical_name_systematic
; 
 ? 
;
_space_group_crystal_system monoclinic
_space_group_IT_number 15
_space_group_name_Hall '-C 2yc'
_space_group_name_H-M_alt 'C 1 2/c 1'
_symmetry_space_group_name_Hall '-C 2yc'
_symmetry_space_group_name_H-M 'C 1 2/c 1'
_atom_sites_solution_hydrogens geom
_audit_creation_method SHELXL-2013
_cell_angle_alpha 90
_cell_angle_beta 97.060(6)
_cell_angle_gamma 90
_cell_formula_units_Z 8
_cell_length_a 20.368(9)
_cell_length_b 13.284(6)
_cell_length_c 18.748(9)
_cell_measurement_reflns_used 2294
_cell_measurement_temperature 173(2)
_cell_measurement_theta_max 19.97
_cell_measurement_theta_min 2.19
_cell_volume 5034(4)
_computing_cell_refinement 'Bruker SAINT'
_computing_data_collection 'Bruker APEX2'
_computing_data_reduction 'Bruker SAINT'
_computing_molecular_graphics 'Bruker SHELXTL'
_computing_publication_material 'Bruker SHELXTL'
_computing_structure_refinement 'SHELXL-2013 (Sheldrick, 2013)'
_computing_structure_solution 'SHELXS-97 (Sheldrick, 2008)'
_diffrn_ambient_temperature 173(2)
_diffrn_measured_fraction_theta_full 0.998
_diffrn_measured_fraction_theta_max 0.996
_diffrn_measurement_device_type 'Bruker APEX-II CCD'
_diffrn_measurement_method '\w scans'
_diffrn_radiation_type MoK\a
_diffrn_radiation_wavelength 0.71073
_diffrn_reflns_av_R_equivalents 0.1084
_diffrn_reflns_av_unetI/netI 0.0770
_diffrn_reflns_Laue_measured_fraction_full 0.998
_diffrn_reflns_Laue_measured_fraction_max 0.996
_diffrn_reflns_limit_h_max 24
_diffrn_reflns_limit_h_min -24
_diffrn_reflns_limit_k_max 15
_diffrn_reflns_limit_k_min -15
_diffrn_reflns_limit_l_max 22
_diffrn_reflns_limit_l_min -22
_diffrn_reflns_number 17279
_diffrn_reflns_point_group_measured_fraction_full 0.998
_diffrn_reflns_point_group_measured_fraction_max 0.996
_diffrn_reflns_theta_full 25.242
_diffrn_reflns_theta_max 25.283
_diffrn_reflns_theta_min 1.834
_exptl_absorpt_coefficient_mu 1.407
_exptl_absorpt_correction_T_max 1.0000
_exptl_absorpt_correction_T_min 0.5643
_exptl_absorpt_correction_type numerical
_exptl_absorpt_process_details 'SADABS (Sheldrick, 2008)'
_exptl_crystal_colour colourless
_exptl_crystal_density_diffrn 1.521
_exptl_crystal_description needle
_exptl_crystal_F_000 2312
_exptl_crystal_size_max 0.556
_exptl_crystal_size_mid 0.094
_exptl_crystal_size_min 0.018
_refine_diff_density_max 1.241
_refine_diff_density_min -1.289
_refine_diff_density_rms 0.142
_refine_ls_extinction_method none
_refine_ls_goodness_of_fit_ref 1.010
_refine_ls_hydrogen_treatment constr
_refine_ls_matrix_type full
_refine_ls_number_parameters 268
_refine_ls_number_reflns 4559
_refine_ls_number_restraints 0
_refine_ls_restrained_S_all 1.010
_refine_ls_R_factor_all 0.1234
_refine_ls_R_factor_gt 0.0655
_refine_ls_shift/su_max 0.000
_refine_ls_shift/su_mean 0.000
_refine_ls_structure_factor_coef Fsqd
_refine_ls_weighting_details
; 
 w=1/[\s^2^(Fo^2^)+(0.1020P)^2^] 
 where P=(Fo^2^+2Fc^2^)/3 
;
_refine_ls_weighting_scheme calc
_refine_ls_wR_factor_gt 0.1582
_refine_ls_wR_factor_ref 0.1898
_reflns_Friedel_coverage 0.000
_reflns_number_gt 2628
_reflns_number_total 4559
_reflns_threshold_expression 'I > 2\s(I)'
_cod_data_source_file ic501265k_si_002.cif
_cod_data_source_block riv1393
_cod_depositor_comments 'Adding full bibliography for 4340585--4340595.cif.'
_cod_original_formula_sum 'C24.50 H26 Cl3 P Sn'
_cod_database_code 4340595
_shelx_space_group_comment
; 
The symmetry employed for this shelxl refinement is uniquely defined 
by the following loop, which should always be used as a source of 
symmetry information in preference to the above space-group names. 
They are only intended as comments. 
;
_shelx_estimated_absorpt_t_min 0.508
_shelx_estimated_absorpt_t_max 0.975
_shelxl_version_number 2013-2

loop_
_space_group_symop_operation_xyz
'x, y, z'
'-x, y, -z+1/2'
'x+1/2, y+1/2, z'
'-x+1/2, y+1/2, -z+1/2'
'-x, -y, -z'
'x, -y, z-1/2'
'-x+1/2, -y+1/2, -z'
'x+1/2, -y+1/2, z-1/2'

loop_
_atom_site_label
_atom_site_type_symbol
_atom_site_fract_x
_atom_site_fract_y
_atom_site_fract_z
_atom_site_U_iso_or_equiv
_atom_site_adp_type
_atom_site_occupancy
_atom_site_site_symmetry_order
_atom_site_calc_flag
_atom_site_refinement_flags_posn
_atom_site_refinement_flags_adp
_atom_site_refinement_flags_occupancy
Sn Sn -0.01652(3) 0.25810(5) 0.49729(3) 0.0632(3) Uani 1 1 d . . .
Cl1 Cl 0.06533(12) 0.39134(17) 0.48908(13) 0.0688(6) Uani 1 1 d . . .
Cl2 Cl 0.06835(10) 0.12765(17) 0.53039(13) 0.0663(6) Uani 1 1 d . . .
Cl3 Cl -0.03102(10) 0.21724(18) 0.36695(13) 0.0670(6) Uani 1 1 d . . .
P P 0.25520(8) 0.29209(13) 0.19263(10) 0.0307(4) Uani 1 1 d . . .
C1 C 0.1861(3) 0.3627(5) 0.1461(4) 0.0386(17) Uani 1 1 d . . .
H1 H 0.1448 0.3225 0.1478 0.046 Uiso 1 1 calc R U .
C2 C 0.1785(4) 0.4630(5) 0.1850(5) 0.057(2) Uani 1 1 d . . .
H2A H 0.1412 0.5007 0.1600 0.069 Uiso 1 1 calc R U .
H2B H 0.2191 0.5025 0.1853 0.069 Uiso 1 1 calc R U .
H2C H 0.1702 0.4497 0.2346 0.069 Uiso 1 1 calc R U .
C3 C 0.1950(4) 0.3807(7) 0.0666(4) 0.064(2) Uani 1 1 d . . .
H3A H 0.1570 0.4183 0.0431 0.077 Uiso 1 1 calc R U .
H3B H 0.1982 0.3159 0.0424 0.077 Uiso 1 1 calc R U .
H3C H 0.2356 0.4195 0.0639 0.077 Uiso 1 1 calc R U .
C11 C 0.3272(3) 0.3690(5) 0.1949(4) 0.0363(16) Uani 1 1 d . . .
C12 C 0.3454(3) 0.4318(5) 0.2540(5) 0.050(2) Uani 1 1 d . . .
H12 H 0.3236 0.4263 0.2957 0.060 Uiso 1 1 calc R U .
C13 C 0.3949(4) 0.5012(5) 0.2514(6) 0.066(3) Uani 1 1 d . . .
H13 H 0.4085 0.5423 0.2920 0.079 Uiso 1 1 calc R U .
C14 C 0.4249(4) 0.5111(6) 0.1900(7) 0.067(3) Uani 1 1 d . . .
H14 H 0.4578 0.5615 0.1880 0.080 Uiso 1 1 calc R U .
C15 C 0.4087(4) 0.4505(6) 0.1321(5) 0.059(2) Uani 1 1 d . . .
H15 H 0.4315 0.4573 0.0911 0.071 Uiso 1 1 calc R U .
C16 C 0.3586(3) 0.3779(5) 0.1325(4) 0.0456(19) Uani 1 1 d . . .
H16 H 0.3464 0.3362 0.0919 0.055 Uiso 1 1 calc R U .
C21 C 0.2376(3) 0.2619(4) 0.2804(3) 0.0275(14) Uani 1 1 d . . .
C22 C 0.1729(3) 0.2554(5) 0.2967(4) 0.0388(16) Uani 1 1 d . . .
H22 H 0.1372 0.2735 0.2615 0.047 Uiso 1 1 calc R U .
C23 C 0.1600(4) 0.2225(5) 0.3647(4) 0.049(2) Uani 1 1 d . . .
H23 H 0.1156 0.2192 0.3755 0.059 Uiso 1 1 calc R U .
C24 C 0.2107(4) 0.1952(5) 0.4154(4) 0.0453(18) Uani 1 1 d . . .
H24 H 0.2013 0.1722 0.4611 0.054 Uiso 1 1 calc R U .
C25 C 0.2751(4) 0.2005(5) 0.4012(4) 0.0470(19) Uani 1 1 d . . .
H25 H 0.3102 0.1817 0.4369 0.056 Uiso 1 1 calc R U .
C26 C 0.2885(4) 0.2340(5) 0.3335(4) 0.0379(16) Uani 1 1 d . . .
H26 H 0.3331 0.2378 0.3236 0.045 Uiso 1 1 calc R U .
C31 C 0.2673(3) 0.1769(5) 0.1471(3) 0.0318(15) Uani 1 1 d . . .
C32 C 0.2121(4) 0.1236(5) 0.1137(4) 0.0455(19) Uani 1 1 d . . .
H32 H 0.1689 0.1517 0.1111 0.055 Uiso 1 1 calc R U .
C33 C 0.2219(4) 0.0289(6) 0.0847(4) 0.054(2) Uani 1 1 d . . .
H33 H 0.1852 -0.0080 0.0620 0.064 Uiso 1 1 calc R U .
C34 C 0.2842(4) -0.0112(5) 0.0886(4) 0.052(2) Uani 1 1 d . . .
H34 H 0.2899 -0.0760 0.0688 0.063 Uiso 1 1 calc R U .
C35 C 0.3385(4) 0.0399(6) 0.1204(4) 0.052(2) Uani 1 1 d . . .
H35 H 0.3815 0.0114 0.1225 0.062 Uiso 1 1 calc R U .
C36 C 0.3294(4) 0.1344(5) 0.1497(4) 0.0431(18) Uani 1 1 d . . .
H36 H 0.3667 0.1704 0.1721 0.052 Uiso 1 1 calc R U .
C1S C 0.5000 -0.0591(10) 0.2500 0.179(13) Uani 1 2 d S T P
H1SA H 0.4838 -0.0837 0.2939 0.214 Uiso 0.5 1 calc R U P
H1SB H 0.5451 -0.0837 0.2481 0.214 Uiso 0.5 1 calc R U P
H1SC H 0.4711 -0.0837 0.2080 0.214 Uiso 0.5 1 calc R U P
C2S C 0.5000 0.0516(8) 0.2500 0.066(4) Uani 1 2 d S T P
C3S C 0.5193(4) 0.1056(9) 0.1934(5) 0.075(3) Uani 1 1 d . . .
H3S H 0.5326 0.0715 0.1530 0.090 Uiso 1 1 calc R U .
C4S C 0.5194(5) 0.2088(11) 0.1955(7) 0.104(5) Uani 1 1 d . . .
H4S H 0.5337 0.2459 0.1569 0.125 Uiso 1 1 calc R U .
C5S C 0.5000 0.2568(12) 0.2500 0.117(10) Uani 1 2 d S T P
H5S H 0.5000 0.3283 0.2500 0.141 Uiso 1 2 calc R U P

loop_
_atom_site_aniso_label
_atom_site_aniso_U_11
_atom_site_aniso_U_22
_atom_site_aniso_U_33
_atom_site_aniso_U_23
_atom_site_aniso_U_13
_atom_site_aniso_U_12
Sn 0.0391(4) 0.1003(6) 0.0515(4) 0.0025(3) 0.0102(3) 0.0090(3)
Cl1 0.0778(15) 0.0674(14) 0.0607(15) 0.0007(11) 0.0069(12) -0.0015(11)
Cl2 0.0550(13) 0.0774(15) 0.0655(16) 0.0085(12) 0.0031(11) 0.0079(11)
Cl3 0.0456(12) 0.0903(16) 0.0619(15) -0.0177(12) -0.0064(10) 0.0127(11)
P 0.0298(9) 0.0321(9) 0.0304(10) 0.0005(7) 0.0053(7) -0.0024(7)
C1 0.029(4) 0.047(4) 0.037(4) 0.013(3) -0.005(3) 0.006(3)
C2 0.048(5) 0.047(4) 0.077(7) 0.009(4) 0.009(4) 0.020(4)
C3 0.063(5) 0.082(6) 0.047(5) 0.032(5) 0.003(4) 0.006(5)
C11 0.029(3) 0.040(4) 0.041(4) 0.004(3) 0.008(3) 0.000(3)
C12 0.040(4) 0.038(4) 0.072(6) -0.018(4) 0.010(4) -0.011(3)
C13 0.048(5) 0.039(5) 0.106(9) -0.013(5) -0.002(5) -0.009(4)
C14 0.034(4) 0.041(5) 0.127(10) 0.014(5) 0.015(5) -0.005(3)
C15 0.044(5) 0.061(5) 0.076(7) 0.024(5) 0.027(5) 0.011(4)
C16 0.038(4) 0.045(4) 0.055(5) 0.015(4) 0.012(4) 0.002(3)
C21 0.035(4) 0.025(3) 0.022(3) 0.003(3) 0.003(3) 0.001(3)
C22 0.036(4) 0.041(4) 0.039(4) 0.000(3) 0.006(3) -0.007(3)
C23 0.049(5) 0.054(5) 0.047(5) -0.009(4) 0.021(4) -0.025(4)
C24 0.063(5) 0.043(4) 0.030(4) 0.000(3) 0.006(4) -0.007(4)
C25 0.066(5) 0.046(4) 0.027(4) 0.001(3) -0.004(4) 0.006(4)
C26 0.042(4) 0.038(4) 0.034(4) 0.001(3) 0.010(3) 0.008(3)
C31 0.046(4) 0.033(4) 0.016(3) 0.004(3) 0.004(3) 0.000(3)
C32 0.057(5) 0.047(4) 0.036(5) -0.005(4) 0.018(4) -0.012(4)
C33 0.078(6) 0.048(5) 0.036(5) -0.004(4) 0.011(4) -0.032(4)
C34 0.088(6) 0.042(4) 0.027(4) 0.002(3) 0.008(4) 0.004(4)
C35 0.074(6) 0.046(4) 0.034(5) -0.003(4) 0.001(4) 0.010(4)
C36 0.059(5) 0.040(4) 0.030(4) 0.000(3) 0.003(4) 0.002(3)
C1S 0.097(13) 0.050(10) 0.36(4) 0.000 -0.085(17) 0.000
C2S 0.045(7) 0.040(7) 0.104(12) 0.000 -0.032(7) 0.000
C3S 0.050(5) 0.124(9) 0.051(6) -0.012(6) 0.010(5) 0.019(6)
C4S 0.067(7) 0.148(13) 0.087(10) 0.068(9) -0.035(7) -0.048(9)
C5S 0.123(18) 0.062(10) 0.14(2) 0.000 -0.094(17) 0.000

loop_
_atom_type_symbol
_atom_type_description
_atom_type_scat_dispersion_real
_atom_type_scat_dispersion_imag
_atom_type_scat_source
C C 0.0033 0.0016 'International Tables Vol C Tables 4.2.6.8 and 6.1.1.4'
H H 0.0000 0.0000 'International Tables Vol C Tables 4.2.6.8 and 6.1.1.4'
P P 0.1023 0.0942 'International Tables Vol C Tables 4.2.6.8 and 6.1.1.4'
Cl Cl 0.1484 0.1585 'International Tables Vol C Tables 4.2.6.8 and 6.1.1.4'
Sn Sn -0.6537 1.4246 'International Tables Vol C Tables 4.2.6.8 and 6.1.1.4'

loop_
_geom_angle_atom_site_label_1
_geom_angle_atom_site_label_2
_geom_angle_atom_site_label_3
_geom_angle
_geom_angle_site_symmetry_1
_geom_angle_site_symmetry_3
Cl1 Sn Cl2 93.55(9) . .
Cl1 Sn Cl3 95.48(8) . .
Cl2 Sn Cl3 95.08(8) . .
C21 P C11 111.5(3) . .
C21 P C31 107.8(3) . .
C11 P C31 110.0(3) . .
C21 P C1 109.2(3) . .
C11 P C1 107.5(3) . .
C31 P C1 110.9(3) . .
C2 C1 C3 110.8(6) . .
C2 C1 P 109.6(5) . .
C3 C1 P 111.5(5) . .
C12 C11 C16 120.3(6) . .
C12 C11 P 119.9(5) . .
C16 C11 P 119.0(6) . .
C13 C12 C11 119.9(8) . .
C12 C13 C14 119.9(9) . .
C15 C14 C13 121.5(7) . .
C14 C15 C16 120.6(8) . .
C15 C16 C11 117.8(8) . .
C22 C21 C26 117.8(6) . .
C22 C21 P 121.5(5) . .
C26 C21 P 120.4(5) . .
C21 C22 C23 120.5(7) . .
C24 C23 C22 120.4(7) . .
C23 C24 C25 120.7(7) . .
C24 C25 C26 119.3(7) . .
C21 C26 C25 121.3(7) . .
C36 C31 C32 119.3(6) . .
C36 C31 P 120.9(5) . .
C32 C31 P 119.5(5) . .
C33 C32 C31 118.7(7) . .
C34 C33 C32 120.4(7) . .
C33 C34 C35 121.5(7) . .
C34 C35 C36 118.6(7) . .
C31 C36 C35 121.4(7) . .
C3S C2S C3S 117.2(12) 2_655 .
C3S C2S C1S 121.4(6) 2_655 .
C3S C2S C1S 121.4(6) . .
C4S C3S C2S 119.9(10) . .
C5S C4S C3S 120.7(13) . .
C4S C5S C4S 121.7(18) . 2_655

loop_
_geom_bond_atom_site_label_1
_geom_bond_atom_site_label_2
_geom_bond_distance
_geom_bond_site_symmetry_2
Sn Cl1 2.449(3) .
Sn Cl2 2.472(2) .
Sn Cl3 2.485(3) .
P C21 1.772(6) .
P C11 1.783(6) .
P C31 1.785(6) .
P C1 1.822(6) .
C1 C2 1.537(10) .
C1 C3 1.541(10) .
C11 C12 1.399(10) .
C11 C16 1.407(9) .
C12 C13 1.372(9) .
C13 C14 1.374(13) .
C14 C15 1.358(13) .
C15 C16 1.404(10) .
C21 C22 1.393(9) .
C21 C26 1.396(10) .
C22 C23 1.402(10) .
C23 C24 1.365(11) .
C24 C25 1.372(10) .
C25 C26 1.404(10) .
C31 C36 1.380(9) .
C31 C32 1.409(9) .
C32 C33 1.395(10) .
C33 C34 1.370(11) .
C34 C35 1.370(11) .
C35 C36 1.392(10) .
C1S C2S 1.470(18) .
C2S C3S 1.378(11) 2_655
C2S C3S 1.378(11) .
C3S C4S 1.371(16) .
C4S C5S 1.305(16) .
C5S C4S 1.305(16) 2_655

loop_
_geom_torsion_atom_site_label_1
_geom_torsion_atom_site_label_2
_geom_torsion_atom_site_label_3
_geom_torsion_atom_site_label_4
_geom_torsion
_geom_torsion_site_symmetry_1
_geom_torsion_site_symmetry_4
C21 P C1 C2 63.4(6) . .
C11 P C1 C2 -57.8(6) . .
C31 P C1 C2 -178.0(5) . .
C21 P C1 C3 -173.5(5) . .
C11 P C1 C3 65.3(6) . .
C31 P C1 C3 -54.9(6) . .
C21 P C11 C12 -27.1(7) . .
C31 P C11 C12 -146.7(6) . .
C1 P C11 C12 92.5(6) . .
C21 P C11 C16 163.1(5) . .
C31 P C11 C16 43.6(6) . .
C1 P C11 C16 -77.2(6) . .
C16 C11 C12 C13 -1.1(11) . .
P C11 C12 C13 -170.7(6) . .
C11 C12 C13 C14 2.1(11) . .
C12 C13 C14 C15 -2.9(13) . .
C13 C14 C15 C16 2.4(13) . .
C14 C15 C16 C11 -1.3(11) . .
C12 C11 C16 C15 0.6(10) . .
P C11 C16 C15 170.4(5) . .
C11 P C21 C22 143.3(5) . .
C31 P C21 C22 -95.9(5) . .
C1 P C21 C22 24.6(6) . .
C11 P C21 C26 -43.1(6) . .
C31 P C21 C26 77.7(5) . .
C1 P C21 C26 -161.8(5) . .
C26 C21 C22 C23 0.4(9) . .
P C21 C22 C23 174.2(5) . .
C21 C22 C23 C24 -0.8(10) . .
C22 C23 C24 C25 0.8(11) . .
C23 C24 C25 C26 -0.3(11) . .
C22 C21 C26 C25 0.0(9) . .
P C21 C26 C25 -173.8(5) . .
C24 C25 C26 C21 -0.1(10) . .
C21 P C31 C36 -90.4(6) . .
C11 P C31 C36 31.4(6) . .
C1 P C31 C36 150.1(5) . .
C21 P C31 C32 83.5(6) . .
C11 P C31 C32 -154.8(5) . .
C1 P C31 C32 -36.0(6) . .
C36 C31 C32 C33 0.3(10) . .
P C31 C32 C33 -173.6(5) . .
C31 C32 C33 C34 0.0(11) . .
C32 C33 C34 C35 -0.4(11) . .
C33 C34 C35 C36 0.5(11) . .
C32 C31 C36 C35 -0.2(10) . .
P C31 C36 C35 173.6(6) . .
C34 C35 C36 C31 -0.2(11) . .
C3S C2S C3S C4S 0.7(7) 2_655 .
C1S C2S C3S C4S -179.3(7) . .
C2S C3S C4S C5S -1.4(14) . .
C3S C4S C5S C4S 0.7(7) . 2_655
